data_1532536
loop_
_publ_author_name
'Aatiq, A.'

_publ_section_title
;
 Synthesis and crystal structure of the new perovskite Ca La2 Ca Ti2 O9 (
 = (Ca1/3 La2/3)A (Ca1/3 Ti2/3)B O3)
;
_journal_name_full 'Solid State Sciences'
_journal_page_first 745
_journal_page_last 749
_journal_volume 5
_journal_year 2003
_chemical_formula_sum 'Ca0.666 La0.667 O3 Ti0.667'
_chemical_name_systematic '(Ca0.333 La0.667) (Ti0.667 Ca0.333) O3'
_space_group_IT_number 14
_symmetry_space_group_name_Hall '-P 2yn'
_symmetry_space_group_name_H-M 'P 1 21/n 1'
_cell_angle_alpha 90
_cell_angle_beta 90.1
_cell_angle_gamma 90
_cell_formula_units_Z 4
_cell_length_a 5.5865
_cell_length_b 5.7077
_cell_length_c 7.9805
_cell_volume 254.466
_citation_journal_id_ASTM SSSCFJ
_cod_data_source_file Aatiq_SSSCFJ_2003_1023.cif
_cod_data_source_block Ca0.666La0.667O3Ti0.667
_cod_original_cell_volume 254.4664
_cod_original_sg_symbol_Hall '-P 2ybc (x-z,y,z)'
_cod_database_code 1532536

loop_
_symmetry_equiv_pos_as_xyz
x,y,z
-x+1/2,y+1/2,-z+1/2
-x,-y,-z
x-1/2,-y-1/2,z-1/2

loop_
_atom_site_label
_atom_site_type_symbol
_atom_site_fract_x
_atom_site_fract_y
_atom_site_fract_z
_atom_site_occupancy
_atom_site_U_iso_or_equiv
Ca1 Ca+2 0.509 0.5417 0.2509 0.333 0.0
Ti2 Ti+4 0.5 0 0 0.333 0.0
Ca2 Ca+2 0.5 0 0 0.667 0.0
O3 O-2 0.4276 0.9778 0.2602 1 0.0
La1 La+3 0.509 0.5417 0.2509 0.667 0.0
Ti1 Ti+4 0 0.5 0 1 0.0
O2 O-2 0.2702 0.6945 -0.0458 1 0.0
O1 O-2 0.2059 0.2292 -0.0778 1 0.0
